data_4076283
loop_
_publ_author_name
'Landorf, Christopher W.'
'Jacob, Volker'
'Weakley, Timothy J. R.'
'Haley, Michael M.'

_publ_section_title
;
 Rational Synthesis of Platinabenzenes&#x2020;
;
_journal_issue 6
_journal_name_full Organometallics
_journal_page_first 1174
_journal_paper_doi 10.1021/om034371a
_journal_volume 23
_journal_year 2004
_chemical_formula_sum 'C25 H32 Pt'
_chemical_formula_weight 527.62
_space_group_IT_number 2
_symmetry_cell_setting triclinic
_symmetry_Int_Tables_number 2
_symmetry_space_group_name_Hall '-P 1'
_symmetry_space_group_name_H-M 'P -1'
_audit_creation_date 2003-05-14
_audit_creation_method 'by teXsan v1.8'
_cell_angle_alpha 80.39(3)
_cell_angle_beta 80.61(3)
_cell_angle_gamma 76.28(2)
_cell_formula_units_Z 4
_cell_length_a 10.569(4)
_cell_length_b 11.656(3)
_cell_length_c 18.575(8)
_cell_measurement_reflns_used 25
_cell_measurement_temperature 221
_cell_measurement_theta_max 15.0
_cell_measurement_theta_min 14.3
_cell_volume 2173.5(14)
_computing_cell_refinement 'CAD4/PC (Enraf-Nonius, 1993)'
_computing_data_collection 'CAD4/PC (Enraf-Nonius, 1993)'
_computing_data_reduction 'TEXSAN (Molecular Structure Corp., 1997)'
_computing_publication_material 'TEXSAN (Molecular Structure Corp., 1997)'
_computing_structure_refinement 'TEXSAN (Molecular Structure Corp., 1997)'
_computing_structure_solution 'TEXSAN (Molecular Structure Corp., 1997)'
_diffrn_ambient_temperature 221
_diffrn_measurement_device_type 'Nonius CAD-4 serial diffractometer'
_diffrn_measurement_method \w-2\q
_diffrn_orient_matrix_UB_11 -0.05670
_diffrn_orient_matrix_UB_12 0.06599
_diffrn_orient_matrix_UB_13 0.02627
_diffrn_orient_matrix_UB_21 -0.02791
_diffrn_orient_matrix_UB_22 -0.05984
_diffrn_orient_matrix_UB_23 0.04098
_diffrn_orient_matrix_UB_31 0.07518
_diffrn_orient_matrix_UB_32 0.00242
_diffrn_orient_matrix_UB_33 0.02575
_diffrn_radiation_detector 'scintillation counter'
_diffrn_radiation_monochromator graphite
_diffrn_radiation_source 'sealed X-ray tube'
_diffrn_radiation_type 'Mo K\a'
_diffrn_radiation_wavelength 0.71073
_diffrn_reflns_av_R_equivalents 0.019
_diffrn_reflns_av_sigmaI/netI 0.040
_diffrn_reflns_limit_h_max 13
_diffrn_reflns_limit_h_min 0
_diffrn_reflns_limit_k_max 14
_diffrn_reflns_limit_k_min -13
_diffrn_reflns_limit_l_max 22
_diffrn_reflns_limit_l_min -22
_diffrn_reflns_number 8999
_diffrn_reflns_reduction_process 'Lp corrections applied'
_diffrn_reflns_theta_max 26.0
_diffrn_reflns_theta_min 1.8
_diffrn_standards_decay_% -4.49
_diffrn_standards_interval_count 300
_diffrn_standards_number 3
_exptl_absorpt_coefficient_mu 6.44
_exptl_absorpt_correction_T_max 0.276
_exptl_absorpt_correction_T_min 0.140
_exptl_absorpt_correction_type psi-scan
_exptl_absorpt_process_details 'North,Phillips & Matthews (1968)'
_exptl_crystal_colour red
_exptl_crystal_density_diffrn 1.612
_exptl_crystal_density_meas ?
_exptl_crystal_description tablet
_exptl_crystal_F_000 1040
_exptl_crystal_size_max 0.36
_exptl_crystal_size_mid 0.20
_exptl_crystal_size_min 0.11
_refine_diff_density_max 1.15
_refine_diff_density_min -1.55
_refine_ls_abs_structure_details 'not applicable'
_refine_ls_extinction_coef 0.0000000
_refine_ls_extinction_method none
_refine_ls_goodness_of_fit_all 1.56
_refine_ls_goodness_of_fit_ref 1.63
_refine_ls_hydrogen_treatment constr
_refine_ls_matrix_type full
_refine_ls_number_constraints 0
_refine_ls_number_parameters 469
_refine_ls_number_reflns 8508
_refine_ls_number_restraints 0
_refine_ls_R_factor_all 0.048
_refine_ls_R_factor_gt 0.031
_refine_ls_shift/su_max 0.027
_refine_ls_shift/su_mean 0.0007
_refine_ls_structure_factor_coef Fsqd
_refine_ls_weighting_details 'w = 4F~o~^2^/[\s^2^(I) + (0.025I)^2^]'
_refine_ls_weighting_scheme calc
_refine_ls_wR_factor_all 0.077
_refine_ls_wR_factor_ref 0.038
_reflns_number_gt 7704
_reflns_number_total 8513
_reflns_threshold_expression I>1.00\s(I)
_cod_data_source_file om034371asi20031215_065217.cif
_cod_data_source_block CL0503
_cod_depositor_comments
;
The following automatic conversions were performed:

'_exptl_crystal_density_meas' value 'not measured' was changed to '?'
- the value is perceived as not measured.

Automatic conversion script
Id: cif_fix_values 3008 2015-01-20 13:52:24Z robertas 
;
_cod_original_cell_volume 2173.4(14)
_cod_original_sg_symbol_H-M 'P -1       '
_cod_original_formula_sum 'C25 H32 Pt '
_cod_database_code 4076283

loop_
_symmetry_equiv_pos_as_xyz
'   +x,   +y,   +z'
'   -x,   -y,   -z'

loop_
_atom_site_label
_atom_site_fract_x
_atom_site_fract_y
_atom_site_fract_z
_atom_site_U_iso_or_equiv
_atom_site_occupancy
_atom_site_adp_type
_atom_site_calc_flag
Pt(1) 0.198103(17) 0.330119(15) 0.261311(10) 0.02634(5) 1.000 Uani d
Pt(2) 0.552455(17) 0.166747(15) 0.795923(9) 0.02582(5) 1.000 Uani d
C(1) 0.0548(5) 0.2900(4) 0.2209(3) 0.0284(13) 1.000 Uani d
C(2) 0.0208(5) 0.3158(5) 0.1490(3) 0.0326(14) 1.000 Uani d
C(3) 0.0872(6) 0.3866(5) 0.0957(3) 0.0414(16) 1.000 Uani d
C(4) 0.1922(6) 0.4336(6) 0.1039(3) 0.0472(18) 1.000 Uani d
C(5) 0.2472(5) 0.4151(5) 0.1666(3) 0.0411(16) 1.000 Uani d
C(6) 0.1708(5) 0.2999(5) 0.3907(3) 0.0353(15) 1.000 Uani d
C(7) 0.2135(6) 0.4092(5) 0.3629(3) 0.0371(15) 1.000 Uani d
C(8) 0.3414(5) 0.3798(5) 0.3230(3) 0.0368(15) 1.000 Uani d
C(9) 0.3754(5) 0.2548(5) 0.3229(3) 0.0378(15) 1.000 Uani d
C(10) 0.2699(6) 0.2050(5) 0.3661(3) 0.0361(15) 1.000 Uani d
C(11) -0.0275(5) 0.2289(5) 0.2823(3) 0.0322(14) 1.000 Uani d
C(12) -0.1414(6) 0.2939(5) 0.3181(3) 0.0434(17) 1.000 Uani d
C(13) -0.2194(6) 0.2391(7) 0.3735(4) 0.058(2) 1.000 Uani d
C(14) -0.1841(7) 0.1182(7) 0.3951(4) 0.065(2) 1.000 Uani d
C(15) -0.0670(7) 0.0518(6) 0.3613(4) 0.059(2) 1.000 Uani d
C(16) 0.0095(6) 0.1076(5) 0.3061(3) 0.0433(17) 1.000 Uani d
C(17) -0.0942(6) 0.2772(5) 0.1229(3) 0.0420(16) 1.000 Uani d
C(18) -0.2157(8) 0.3770(7) 0.1287(6) 0.092(3) 1.000 Uani d
C(19) -0.1276(8) 0.1604(6) 0.1629(5) 0.070(3) 1.000 Uani d
C(20) -0.0582(9) 0.2550(8) 0.0419(5) 0.083(3) 1.000 Uani d
C(21) 0.0489(7) 0.2896(6) 0.4442(3) 0.0529(19) 1.000 Uani d
C(22) 0.2775(7) 0.0746(5) 0.3877(4) 0.0515(19) 1.000 Uani d
C(23) 0.5030(6) 0.1819(6) 0.2909(4) 0.059(2) 1.000 Uani d
C(24) 0.4256(7) 0.4682(7) 0.2902(4) 0.060(2) 1.000 Uani d
C(25) 0.1398(7) 0.5297(6) 0.3811(4) 0.056(2) 1.000 Uani d
C(26) 0.4501(5) 0.2204(4) 0.7124(3) 0.0259(12) 1.000 Uani d
C(27) 0.4937(5) 0.2437(5) 0.6362(3) 0.0331(14) 1.000 Uani d
C(28) 0.6272(5) 0.2349(5) 0.6121(3) 0.0352(14) 1.000 Uani d
C(29) 0.7296(5) 0.2031(5) 0.6555(3) 0.0333(14) 1.000 Uani d
C(30) 0.7123(5) 0.1737(5) 0.7295(3) 0.0338(14) 1.000 Uani d
C(31) 0.4317(9) 0.1923(8) 0.9106(3) 0.074(2) 1.000 Uani d
C(32) 0.4478(10) 0.0748(10) 0.9003(3) 0.076(3) 1.000 Uani d
C(33) 0.5824(14) 0.0248(7) 0.8940(4) 0.096(3) 1.000 Uani d
C(34) 0.6432(8) 0.1112(13) 0.9009(4) 0.089(3) 1.000 Uani d
C(35) 0.5561(13) 0.2084(9) 0.9101(4) 0.082(3) 1.000 Uani d
C(36) 0.3072(5) 0.2405(4) 0.7388(3) 0.0296(13) 1.000 Uani d
C(37) 0.2392(5) 0.3505(5) 0.7597(3) 0.0369(15) 1.000 Uani d
C(38) 0.1055(6) 0.3752(5) 0.7822(4) 0.0469(17) 1.000 Uani d
C(39) 0.0351(6) 0.2892(6) 0.7853(4) 0.0542(19) 1.000 Uani d
C(40) 0.1004(6) 0.1769(6) 0.7678(4) 0.057(2) 1.000 Uani d
C(41) 0.2353(6) 0.1534(5) 0.7460(4) 0.0447(17) 1.000 Uani d
C(42) 0.4004(6) 0.2762(7) 0.5753(3) 0.0531(19) 1.000 Uani d
C(43) 0.2869(10) 0.3727(10) 0.5860(5) 0.108(4) 1.000 Uani d
C(44) 0.3511(13) 0.1652(11) 0.5681(6) 0.132(5) 1.000 Uani d
C(45) 0.4710(10) 0.3013(18) 0.5007(5) 0.191(6) 1.000 Uani d
C(46) 0.3118(18) 0.2818(17) 0.9276(5) 0.308(8) 1.000 Uani d
C(47) 0.334(2) 0.017(2) 0.9041(6) 0.315(12) 1.000 Uani d
C(48) 0.642(3) -0.1021(10) 0.8858(5) 0.347(10) 1.000 Uani d
C(49) 0.7901(11) 0.078(3) 0.9001(6) 0.339(11) 1.000 Uani d
C(50) 0.590(3) 0.3200(16) 0.9243(6) 0.336(13) 1.000 Uani d
H(1) 0.0576 0.4048 0.0487 0.050 1.000 Uiso c
H(2) 0.2276 0.4817 0.0627 0.057 1.000 Uiso c
H(3) 0.3214 0.4493 0.1637 0.049 1.000 Uiso c
H(4) -0.1658 0.3776 0.3040 0.052 1.000 Uiso c
H(5) -0.2975 0.2846 0.3967 0.069 1.000 Uiso c
H(6) -0.2385 0.0799 0.4326 0.078 1.000 Uiso c
H(7) -0.0409 -0.0313 0.3766 0.071 1.000 Uiso c
H(8) 0.0890 0.0626 0.2839 0.052 1.000 Uiso c
H(9) -0.1982 0.4469 0.0982 0.110 1.000 Uiso c
H(10) -0.2864 0.3541 0.1132 0.110 1.000 Uiso c
H(11) -0.2384 0.3924 0.1783 0.110 1.000 Uiso c
H(12) -0.1522 0.1665 0.2139 0.084 1.000 Uiso c
H(13) -0.1984 0.1450 0.1431 0.084 1.000 Uiso c
H(14) -0.0531 0.0971 0.1566 0.084 1.000 Uiso c
H(15) 0.0145 0.1893 0.0379 0.100 1.000 Uiso c
H(16) -0.1312 0.2379 0.0252 0.100 1.000 Uiso c
H(17) -0.0357 0.3240 0.0126 0.100 1.000 Uiso c
H(18) -0.0017 0.3670 0.4509 0.064 1.000 Uiso c
H(19) -0.0016 0.2469 0.4252 0.064 1.000 Uiso c
H(20) 0.0734 0.2483 0.4901 0.064 1.000 Uiso c
H(21) 0.1974 0.0623 0.4162 0.062 1.000 Uiso c
H(22) 0.2918 0.0368 0.3447 0.062 1.000 Uiso c
H(23) 0.3480 0.0418 0.4160 0.062 1.000 Uiso c
H(24) 0.5464 0.1323 0.3295 0.070 1.000 Uiso c
H(25) 0.4861 0.1339 0.2585 0.070 1.000 Uiso c
H(26) 0.5570 0.2335 0.2644 0.070 1.000 Uiso c
H(27) 0.5066 0.4278 0.2666 0.072 1.000 Uiso c
H(28) 0.3813 0.5263 0.2551 0.072 1.000 Uiso c
H(29) 0.4418 0.5063 0.3281 0.072 1.000 Uiso c
H(30) 0.1871 0.5882 0.3569 0.068 1.000 Uiso c
H(31) 0.0556 0.5471 0.3651 0.068 1.000 Uiso c
H(32) 0.1300 0.5301 0.4328 0.068 1.000 Uiso c
H(33) 0.6512 0.2523 0.5606 0.042 1.000 Uiso c
H(34) 0.8164 0.2021 0.6316 0.040 1.000 Uiso c
H(35) 0.7904 0.1535 0.7522 0.041 1.000 Uiso c
H(36) 0.2867 0.4107 0.7583 0.044 1.000 Uiso c
H(37) 0.0625 0.4514 0.7956 0.056 1.000 Uiso c
H(38) -0.0573 0.3062 0.7991 0.065 1.000 Uiso c
H(39) 0.0528 0.1162 0.7708 0.069 1.000 Uiso c
H(40) 0.2792 0.0756 0.7359 0.054 1.000 Uiso c
H(41) 0.3147 0.4459 0.5797 0.129 1.000 Uiso c
H(42) 0.2294 0.3761 0.5510 0.129 1.000 Uiso c
H(43) 0.2424 0.3592 0.6343 0.129 1.000 Uiso c
H(44) 0.3021 0.1407 0.6132 0.159 1.000 Uiso c
H(45) 0.2967 0.1837 0.5299 0.159 1.000 Uiso c
H(46) 0.4241 0.1027 0.5566 0.159 1.000 Uiso c
H(47) 0.5407 0.2352 0.4910 0.229 1.000 Uiso c
H(48) 0.4119 0.3146 0.4652 0.229 1.000 Uiso c
H(49) 0.5057 0.3702 0.4979 0.229 1.000 Uiso c
H(50) 0.3074 0.2995 0.9762 0.370 1.000 Uiso c
H(51) 0.3129 0.3524 0.8936 0.370 1.000 Uiso c
H(52) 0.2373 0.2518 0.9240 0.370 1.000 Uiso c
H(53) 0.2837 0.0207 0.9512 0.378 1.000 Uiso c
H(54) 0.2810 0.0580 0.8672 0.378 1.000 Uiso c
H(55) 0.3660 -0.0636 0.8962 0.378 1.000 Uiso c
H(56) 0.5745 -0.1418 0.8821 0.416 1.000 Uiso c
H(57) 0.7035 -0.1065 0.8425 0.416 1.000 Uiso c
H(58) 0.6846 -0.1393 0.9274 0.416 1.000 Uiso c
H(59) 0.8118 0.0171 0.9397 0.407 1.000 Uiso c
H(60) 0.8301 0.0502 0.8548 0.407 1.000 Uiso c
H(61) 0.8210 0.1461 0.9053 0.407 1.000 Uiso c
H(62) 0.6307 0.3040 0.9681 0.403 1.000 Uiso c
H(63) 0.6495 0.3460 0.8840 0.403 1.000 Uiso c
H(64) 0.5128 0.3805 0.9297 0.403 1.000 Uiso c

loop_
_atom_site_aniso_label
_atom_site_aniso_U_11
_atom_site_aniso_U_22
_atom_site_aniso_U_33
_atom_site_aniso_U_12
_atom_site_aniso_U_13
_atom_site_aniso_U_23
Pt(1) 0.0260(2) 0.0252(2) 0.0291(2) -0.00512(8) -0.00620(8) -0.00506(8)
Pt(2) 0.0264(2) 0.0265(2) 0.0239(2) -0.00459(8) -0.00341(8) -0.00294(8)
C(1) 0.025(3) 0.024(2) 0.036(3) -0.001(2) -0.006(2) -0.007(2)
C(2) 0.029(3) 0.033(3) 0.038(3) 0.001(2) -0.015(2) -0.011(2)
C(3) 0.045(3) 0.050(3) 0.028(3) -0.005(3) -0.010(2) -0.003(2)
C(4) 0.049(4) 0.058(4) 0.034(3) -0.019(3) -0.002(3) 0.002(3)
C(5) 0.035(3) 0.051(3) 0.040(3) -0.016(3) -0.005(2) 0.000(3)
C(6) 0.039(3) 0.038(3) 0.033(3) -0.010(2) -0.012(2) -0.009(2)
C(7) 0.045(3) 0.032(3) 0.038(3) -0.006(2) -0.014(3) -0.010(2)
C(8) 0.039(3) 0.041(3) 0.039(3) -0.017(3) -0.018(2) -0.004(2)
C(9) 0.034(3) 0.045(3) 0.037(3) -0.002(2) -0.014(2) -0.012(2)
C(10) 0.050(3) 0.031(3) 0.035(3) -0.013(2) -0.021(3) -0.004(2)
C(11) 0.026(3) 0.035(3) 0.038(3) -0.009(2) -0.009(2) -0.007(2)
C(12) 0.036(3) 0.039(3) 0.053(4) -0.005(3) -0.005(3) -0.006(3)
C(13) 0.031(3) 0.076(5) 0.063(4) -0.015(3) 0.000(3) -0.002(4)
C(14) 0.055(4) 0.075(5) 0.068(5) -0.037(4) -0.003(4) 0.010(4)
C(15) 0.058(4) 0.043(4) 0.079(5) -0.026(3) -0.017(4) 0.014(3
C(16) 0.039(3) 0.034(3) 0.058(4) -0.010(3) -0.012(3) -0.002(3)
C(17) 0.039(3) 0.040(3) 0.054(4) -0.006(3) -0.024(3) -0.013(3)
C(18) 0.050(5) 0.072(5) 0.164(9) 0.012(4) -0.059(5) -0.036(6)
C(19) 0.076(5) 0.054(4) 0.099(6) -0.024(4) -0.046(5) -0.016(4)
C(20) 0.098(7) 0.101(7) 0.072(5) -0.039(5) -0.037(5) -0.023(5)
C(21) 0.057(4) 0.070(4) 0.034(3) -0.020(3) 0.000(3) -0.009(3)
C(22) 0.069(4) 0.030(3) 0.060(4) -0.009(3) -0.030(3) -0.002(3)
C(23) 0.037(4) 0.072(5) 0.068(5) 0.006(3) -0.019(3) -0.027(4)
C(24) 0.066(5) 0.069(5) 0.059(4) -0.038(4) -0.016(3) -0.002(3)
C(25) 0.067(5) 0.044(4) 0.061(4) -0.005(3) -0.016(3) -0.018(3)
C(26) 0.029(3) 0.023(2) 0.025(2) -0.003(2) -0.005(2) -0.005(2)
C(27) 0.036(3) 0.033(3) 0.029(3) -0.004(2) -0.004(2) -0.004(2)
C(28) 0.043(3) 0.036(3) 0.025(2) -0.011(2) 0.005(2) -0.004(2)
C(29) 0.028(3) 0.032(3) 0.039(3) -0.011(2) 0.009(2) -0.009(2)
C(30) 0.025(3) 0.033(3) 0.043(3) -0.002(2) -0.007(2) -0.008(2)
C(31) 0.085(6) 0.076(5) 0.022(3) 0.048(5) 0.002(3) 0.003(3)
C(32) 0.110(7) 0.130(8) 0.020(3) -0.097(7) -0.020(4) 0.017(4)
C(33) 0.183(11) 0.042(4) 0.025(4) 0.038(6) -0.008(5) 0.000(3)
C(34) 0.048(5) 0.173(11) 0.031(4) -0.016(6) -0.007(3) 0.012(6)
C(35) 0.161(10) 0.085(6) 0.028(4) -0.088(7) -0.016(5) 0.009(4)
C(36) 0.027(3) 0.033(3) 0.028(3) -0.004(2) -0.009(2) -0.001(2)
C(37) 0.030(3) 0.031(3) 0.049(3) -0.006(2) -0.002(2) -0.007(2)
C(38) 0.041(3) 0.038(3) 0.055(4) 0.004(3) -0.004(3) -0.008(3)
C(39) 0.027(3) 0.060(4) 0.065(4) -0.001(3) 0.001(3) 0.001(3)
C(40) 0.039(4) 0.047(4) 0.087(5) -0.017(3) -0.008(3) -0.002(4)
C(41) 0.043(3) 0.029(3) 0.062(4) -0.007(3) -0.006(3) -0.007(3)
C(42) 0.048(4) 0.074(5) 0.033(3) -0.004(3) -0.012(3) -0.002(3)
C(43) 0.094(7) 0.144(9) 0.056(5) 0.036(6) -0.034(5) 0.003(5)
C(44) 0.165(11) 0.136(10) 0.126(9) -0.011(8) -0.103(9) -0.052(8)
C(45) 0.072(7) 0.43(3) 0.033(5) -0.020(11) -0.012(4) 0.021(9)
C(46) 0.31(2) 0.38(2) 0.037(5) 0.30(2) -0.002(8) -0.022(9)
C(47) 0.42(3) 0.64(4) 0.045(6) -0.49(3) -0.052(10) 0.078(12)
C(48) 0.79(5) 0.074(8) 0.036(5) 0.158(16) -0.026(13) 0.004(5)
C(49) 0.050(7) 0.83(5) 0.051(6) -0.024(15) -0.019(5) 0.076(15)
C(50) 0.82(5) 0.30(2) 0.049(6) -0.46(3) -0.067(14) 0.022(9)

loop_
_atom_type_symbol
_atom_type_oxidation_number
_atom_type_number_in_cell
_atom_type_scat_dispersion_real
_atom_type_scat_dispersion_imag
_atom_type_scat_source
C 0 100 0.002 0.002
;International Tables for Crystallography
(1992, Vol. C, Tables 4.2.6.8 and 6.1.1.1)
;
H 0 128 0.000 0.000
;International Tables for Crystallography
(1992, Vol. C, Table 6.1.1.2)
;
Pt 0 4 -2.352 8.388
;International Tables for Crystallography
(1992, Vol. C, Tables 4.2.6.8 and 6.1.1.1)
;

loop_
_geom_angle_atom_site_label_1
_geom_angle_atom_site_label_2
_geom_angle_atom_site_label_3
_geom_angle
_geom_angle_publ_flag
C(1) Pt(1) C(5) 89.4(2) yes
C(1) Pt(1) C(6) 112.09(19) yes
C(1) Pt(1) C(7) 135.2(2) yes
C(1) Pt(1) C(8) 171.5(2) yes
C(1) Pt(1) C(9) 144.80(19) yes
C(1) Pt(1) C(10) 116.02(19) yes
C(5) Pt(1) C(6) 153.5(2) yes
C(5) Pt(1) C(7) 117.3(2) yes
C(5) Pt(1) C(8) 97.2(2) yes
C(5) Pt(1) C(9) 111.0(2) yes
C(5) Pt(1) C(10) 146.8(2) yes
C(6) Pt(1) C(7) 36.19(18) yes
C(6) Pt(1) C(8) 60.16(19) yes
C(6) Pt(1) C(9) 59.89(19) yes
C(6) Pt(1) C(10) 34.99(19) yes
C(7) Pt(1) C(8) 36.5(2) yes
C(7) Pt(1) C(9) 60.7(2) yes
C(7) Pt(1) C(10) 59.80(18) yes
C(8) Pt(1) C(9) 36.32(19) yes
C(8) Pt(1) C(10) 60.16(18) yes
C(9) Pt(1) C(10) 36.39(19) yes
C(26) Pt(2) C(30) 89.9(2) yes
C(26) Pt(2) C(31) 114.7(2) yes
C(26) Pt(2) C(32) 115.6(2) yes
C(26) Pt(2) C(33) 142.4(4) yes
C(26) Pt(2) C(34) 172.3(3) yes
C(26) Pt(2) C(35) 140.5(4) yes
C(30) Pt(2) C(31) 149.1(3) yes
C(30) Pt(2) C(32) 148.5(3) yes
C(30) Pt(2) C(33) 113.0(4) yes
C(30) Pt(2) C(34) 97.6(3) yes
C(30) Pt(2) C(35) 114.5(3) yes
C(31) Pt(2) C(32) 34.7(3) yes
C(31) Pt(2) C(33) 58.5(3) yes
C(31) Pt(2) C(34) 57.6(3) yes
C(31) Pt(2) C(35) 34.7(3) yes
C(32) Pt(2) C(33) 35.7(3) yes
C(32) Pt(2) C(34) 58.0(3) yes
C(32) Pt(2) C(35) 57.2(2) yes
C(33) Pt(2) C(34) 34.9(4) yes
C(33) Pt(2) C(35) 57.0(3) yes
C(34) Pt(2) C(35) 33.4(4) yes
Pt(1) C(1) C(2) 129.8(4) yes
Pt(1) C(1) C(11) 109.1(3) yes
C(2) C(1) C(11) 121.0(4) yes
C(1) C(2) C(3) 119.8(5) yes
C(1) C(2) C(17) 125.3(5) yes
C(3) C(2) C(17) 114.8(5) yes
C(2) C(3) C(4) 126.9(5) yes
C(2) C(3) H(1) 116.5 no
C(4) C(3) H(1) 116.5 no
C(3) C(4) C(5) 124.1(5) yes
C(3) C(4) H(2) 118.0 no
C(5) C(4) H(2) 118.0 no
Pt(1) C(5) C(4) 129.8(4) yes
Pt(1) C(5) H(3) 115.1 no
C(4) C(5) H(3) 115.1 no
Pt(1) C(6) C(7) 69.2(3) yes
Pt(1) C(6) C(10) 72.3(3) yes
Pt(1) C(6) C(21) 129.6(4) yes
C(7) C(6) C(10) 107.9(5) yes
C(7) C(6) C(21) 125.1(5) yes
C(10) C(6) C(21) 126.6(5) yes
Pt(1) C(7) C(6) 74.6(3) yes
Pt(1) C(7) C(8) 71.3(3) yes
Pt(1) C(7) C(25) 124.9(4) yes
C(6) C(7) C(8) 107.9(5) yes
C(6) C(7) C(25) 124.4(6) yes
C(8) C(7) C(25) 127.4(5) yes
Pt(1) C(8) C(7) 72.1(3) yes
Pt(1) C(8) C(9) 72.1(3) yes
Pt(1) C(8) C(24) 123.6(4) yes
C(7) C(8) C(9) 108.1(5) yes
C(7) C(8) C(24) 124.7(5) yes
C(9) C(8) C(24) 127.1(6) yes
Pt(1) C(9) C(8) 71.6(3) yes
Pt(1) C(9) C(10) 74.5(3) yes
Pt(1) C(9) C(23) 124.4(4) yes
C(8) C(9) C(10) 108.0(5) yes
C(8) C(9) C(23) 127.5(6) yes
C(10) C(9) C(23) 124.2(5) yes
Pt(1) C(10) C(6) 72.7(3) yes
Pt(1) C(10) C(9) 69.1(3) yes
Pt(1) C(10) C(22) 129.8(4) yes
C(6) C(10) C(9) 107.9(5) yes
C(6) C(10) C(22) 127.7(5) yes
C(9) C(10) C(22) 123.9(5) yes
C(1) C(11) C(12) 120.4(5) yes
C(1) C(11) C(16) 121.3(5) yes
C(12) C(11) C(16) 118.3(5) yes
C(11) C(12) C(13) 121.2(6) yes
C(11) C(12) H(4) 119.4 no
C(13) C(12) H(4) 119.4 no
C(12) C(13) C(14) 120.0(6) yes
C(12) C(13) H(5) 120.0 no
C(14) C(13) H(5) 120.0 no
C(13) C(14) C(15) 119.6(6) yes
C(13) C(14) H(6) 120.2 no
C(15) C(14) H(6) 120.2 no
C(14) C(15) C(16) 119.7(6) yes
C(14) C(15) H(7) 120.1 no
C(16) C(15) H(7) 120.1 no
C(11) C(16) C(15) 121.1(6) yes
C(11) C(16) H(8) 119.4 no
C(15) C(16) H(8) 119.5 no
C(2) C(17) C(18) 108.8(5) yes
C(2) C(17) C(19) 116.1(5) yes
C(2) C(17) C(20) 109.9(5) yes
C(18) C(17) C(19) 109.5(6) yes
C(18) C(17) C(20) 108.5(6) yes
C(19) C(17) C(20) 103.7(6) yes
C(17) C(18) H(9) 109.5 no
C(17) C(18) H(10) 109.5 no
C(17) C(18) H(11) 109.5 no
H(9) C(18) H(10) 109.5 no
H(9) C(18) H(11) 109.5 no
H(10) C(18) H(11) 109.5 no
C(17) C(19) H(12) 109.5 no
C(17) C(19) H(13) 109.5 no
C(17) C(19) H(14) 109.5 no
H(12) C(19) H(13) 109.5 no
H(12) C(19) H(14) 109.5 no
H(13) C(19) H(14) 109.5 no
C(17) C(20) H(15) 109.5 no
C(17) C(20) H(16) 109.5 no
C(17) C(20) H(17) 109.5 no
H(15) C(20) H(16) 109.5 no
H(15) C(20) H(17) 109.5 no
H(16) C(20) H(17) 109.5 no
C(6) C(21) H(18) 109.5 no
C(6) C(21) H(19) 109.5 no
C(6) C(21) H(20) 109.5 no
H(18) C(21) H(19) 109.5 no
H(18) C(21) H(20) 109.5 no
H(19) C(21) H(20) 109.5 no
C(10) C(22) H(21) 109.5 no
C(10) C(22) H(22) 109.5 no
C(10) C(22) H(23) 109.5 no
H(21) C(22) H(22) 109.5 no
H(21) C(22) H(23) 109.5 no
H(22) C(22) H(23) 109.5 no
C(9) C(23) H(24) 109.5 no
C(9) C(23) H(25) 109.5 no
C(9) C(23) H(26) 109.5 no
H(24) C(23) H(25) 109.5 no
H(24) C(23) H(26) 109.5 no
H(25) C(23) H(26) 109.5 no
C(8) C(24) H(27) 109.5 no
C(8) C(24) H(28) 109.5 no
C(8) C(24) H(29) 109.5 no
H(27) C(24) H(28) 109.5 no
H(27) C(24) H(29) 109.5 no
H(28) C(24) H(29) 109.5 no
C(7) C(25) H(30) 109.5 no
C(7) C(25) H(31) 109.5 no
C(7) C(25) H(32) 109.5 no
H(30) C(25) H(31) 109.5 no
H(30) C(25) H(32) 109.5 no
H(31) C(25) H(32) 109.5 no
Pt(2) C(26) C(27) 129.7(4) yes
Pt(2) C(26) C(36) 110.4(3) yes
C(27) C(26) C(36) 119.9(4) yes
C(26) C(27) C(28) 119.8(5) yes
C(26) C(27) C(42) 123.7(5) yes
C(28) C(27) C(42) 116.4(5) yes
C(27) C(28) C(29) 127.1(5) yes
C(27) C(28) H(33) 116.5 no
C(29) C(28) H(33) 116.5 no
C(28) C(29) C(30) 123.8(5) yes
C(28) C(29) H(34) 118.1 no
C(30) C(29) H(34) 118.1 no
Pt(2) C(30) C(29) 129.6(4) yes
Pt(2) C(30) H(35) 115.2 no
C(29) C(30) H(35) 115.2 no
Pt(2) C(31) C(32) 71.8(4) yes
Pt(2) C(31) C(35) 70.2(4) yes
Pt(2) C(31) C(46) 127.6(5) yes
C(32) C(31) C(35) 105.2(7) yes
C(32) C(31) C(46) 130.3(15) yes
C(35) C(31) C(46) 124.1(15) yes
Pt(2) C(32) C(31) 73.5(4) yes
Pt(2) C(32) C(33) 70.3(4) yes
Pt(2) C(32) C(47) 126.4(5) yes
C(31) C(32) C(33) 107.4(7) yes
C(31) C(32) C(47) 122.5(15) yes
C(33) C(32) C(47) 129.9(15) yes
Pt(2) C(33) C(32) 74.0(4) yes
Pt(2) C(33) C(34) 72.1(5) yes
Pt(2) C(33) C(48) 122.1(5) yes
C(32) C(33) C(34) 106.9(7) yes
C(32) C(33) C(48) 124.7(18) yes
C(34) C(33) C(48) 128.3(18) yes
Pt(2) C(34) C(33) 73.0(5) yes
Pt(2) C(34) C(35) 74.0(5) yes
Pt(2) C(34) C(49) 121.2(6) yes
C(33) C(34) C(35) 109.2(8) yes
C(33) C(34) C(49) 117.5(18) yes
C(35) C(34) C(49) 133.2(18) yes
Pt(2) C(35) C(31) 75.1(4) yes
Pt(2) C(35) C(34) 72.5(5) yes
Pt(2) C(35) C(50) 123.3(5) yes
C(31) C(35) C(34) 111.3(8) yes
C(31) C(35) C(50) 125.7(16) yes
C(34) C(35) C(50) 122.8(16) yes
C(26) C(36) C(37) 120.3(5) yes
C(26) C(36) C(41) 123.2(5) yes
C(37) C(36) C(41) 116.5(5) yes
C(36) C(37) C(38) 122.6(5) yes
C(36) C(37) H(36) 118.7 no
C(38) C(37) H(36) 118.7 no
C(37) C(38) C(39) 119.7(5) yes
C(37) C(38) H(37) 120.1 no
C(39) C(38) H(37) 120.1 no
C(38) C(39) C(40) 119.4(6) yes
C(38) C(39) H(38) 120.3 no
C(40) C(39) H(38) 120.3 no
C(39) C(40) C(41) 120.0(6) yes
C(39) C(40) H(39) 120.0 no
C(41) C(40) H(39) 120.0 no
C(36) C(41) C(40) 121.6(5) yes
C(36) C(41) H(40) 119.2 no
C(40) C(41) H(40) 119.2 no
C(27) C(42) C(43) 116.2(6) yes
C(27) C(42) C(44) 109.1(6) yes
C(27) C(42) C(45) 112.5(6) yes
C(43) C(42) C(44) 107.9(8) yes
C(43) C(42) C(45) 108.5(8) yes
C(44) C(42) C(45) 101.5(10) yes
C(42) C(43) H(41) 109.5 no
C(42) C(43) H(42) 109.5 no
C(42) C(43) H(43) 109.5 no
H(41) C(43) H(42) 109.5 no
H(41) C(43) H(43) 109.5 no
H(42) C(43) H(43) 109.5 no
C(42) C(44) H(44) 109.5 no
C(42) C(44) H(45) 109.5 no
C(42) C(44) H(46) 109.5 no
H(44) C(44) H(45) 109.5 no
H(44) C(44) H(46) 109.5 no
H(45) C(44) H(46) 109.5 no
C(42) C(45) H(47) 109.5 no
C(42) C(45) H(48) 109.5 no
C(42) C(45) H(49) 109.5 no
H(47) C(45) H(48) 109.5 no
H(47) C(45) H(49) 109.5 no
H(48) C(45) H(49) 109.5 no
C(31) C(46) H(50) 109.5 no
C(31) C(46) H(51) 109.5 no
C(31) C(46) H(52) 109.5 no
H(50) C(46) H(51) 109.5 no
H(50) C(46) H(52) 109.5 no
H(51) C(46) H(52) 109.5 no
C(32) C(47) H(53) 109.5 no
C(32) C(47) H(54) 109.5 no
C(32) C(47) H(55) 109.5 no
H(53) C(47) H(54) 109.5 no
H(53) C(47) H(55) 109.5 no
H(54) C(47) H(55) 109.5 no
C(33) C(48) H(56) 109.5 no
C(33) C(48) H(57) 109.5 no
C(33) C(48) H(58) 109.5 no
H(56) C(48) H(57) 109.5 no
H(56) C(48) H(58) 109.5 no
H(57) C(48) H(58) 109.5 no
C(34) C(49) H(59) 109.5 no
C(34) C(49) H(60) 109.5 no
C(34) C(49) H(61) 109.5 no
H(59) C(49) H(60) 109.5 no
H(59) C(49) H(61) 109.5 no
H(60) C(49) H(61) 109.5 no
C(35) C(50) H(62) 109.5 no
C(35) C(50) H(63) 109.5 no
C(35) C(50) H(64) 109.5 no
H(62) C(50) H(63) 109.5 no
H(62) C(50) H(64) 109.5 no
H(63) C(50) H(64) 109.5 no

loop_
_geom_bond_atom_site_label_1
_geom_bond_atom_site_label_2
_geom_bond_distance
_geom_bond_publ_flag
Pt(1) C(1) 1.974(5) yes
Pt(1) C(5) 1.926(5) yes
Pt(1) C(6) 2.351(5) yes
Pt(1) C(7) 2.279(5) yes
Pt(1) C(8) 2.268(5) yes
Pt(1) C(9) 2.275(5) yes
Pt(1) C(10) 2.346(5) yes
Pt(2) C(26) 1.968(5) yes
Pt(2) C(30) 1.933(5) yes
Pt(2) C(31) 2.323(6) yes
Pt(2) C(32) 2.302(6) yes
Pt(2) C(33) 2.255(6) yes
Pt(2) C(34) 2.245(7) yes
Pt(2) C(35) 2.262(7) yes
C(1) C(2) 1.406(7) yes
C(1) C(11) 1.504(7) yes
C(2) C(3) 1.388(7) yes
C(2) C(17) 1.561(7) yes
C(3) C(4) 1.387(8) yes
C(3) H(1) 0.95 no
C(4) C(5) 1.349(8) yes
C(4) H(2) 0.95 no
C(5) H(3) 0.95 no
C(6) C(7) 1.439(7) yes
C(6) C(10) 1.412(8) yes
C(6) C(21) 1.508(8) yes
C(7) C(8) 1.425(8) yes
C(7) C(25) 1.499(8) yes
C(8) C(9) 1.416(8) yes
C(8) C(24) 1.508(8) yes
C(9) C(10) 1.444(8) yes
C(9) C(23) 1.502(8) yes
C(10) C(22) 1.492(7) yes
C(11) C(12) 1.393(8) yes
C(11) C(16) 1.391(7) yes
C(12) C(13) 1.379(8) yes
C(12) H(4) 0.95 no
C(13) C(14) 1.377(10) yes
C(13) H(5) 0.95 no
C(14) C(15) 1.407(10) yes
C(14) H(6) 0.95 no
C(15) C(16) 1.372(8) yes
C(15) H(7) 0.95 no
C(16) H(8) 0.95 no
C(17) C(18) 1.517(9) yes
C(17) C(19) 1.528(9) yes
C(17) C(20) 1.541(10) yes
C(18) H(9) 0.95 no
C(18) H(10) 0.95 no
C(18) H(11) 0.95 no
C(19) H(12) 0.95 no
C(19) H(13) 0.95 no
C(19) H(14) 0.95 no
C(20) H(15) 0.95 no
C(20) H(16) 0.95 no
C(20) H(17) 0.95 no
C(21) H(18) 0.95 no
C(21) H(19) 0.95 no
C(21) H(20) 0.95 no
C(22) H(21) 0.95 no
C(22) H(22) 0.95 no
C(22) H(23) 0.95 no
C(23) H(24) 0.95 no
C(23) H(25) 0.95 no
C(23) H(26) 0.95 no
C(24) H(27) 0.95 no
C(24) H(28) 0.95 no
C(24) H(29) 0.95 no
C(25) H(30) 0.95 no
C(25) H(31) 0.95 no
C(25) H(32) 0.95 no
C(26) C(27) 1.416(7) yes
C(26) C(36) 1.485(7) yes
C(27) C(28) 1.393(7) yes
C(27) C(42) 1.562(8) yes
C(28) C(29) 1.397(8) yes
C(28) H(33) 0.95 no
C(29) C(30) 1.353(7) yes
C(29) H(34) 0.95 no
C(30) H(35) 0.95 no
C(31) C(32) 1.380(12) yes
C(31) C(35) 1.370(12) yes
C(31) C(46) 1.465(11) yes
C(32) C(33) 1.397(13) yes
C(32) C(47) 1.495(11) yes
C(33) C(34) 1.349(14) yes
C(33) C(48) 1.487(12) yes
C(34) C(35) 1.296(13) yes
C(34) C(49) 1.507(13) yes
C(35) C(50) 1.505(12) yes
C(36) C(37) 1.396(7) yes
C(36) C(41) 1.383(7) yes
C(37) C(38) 1.382(8) yes
C(37) H(36) 0.95 no
C(38) C(39) 1.371(9) yes
C(38) H(37) 0.95 no
C(39) C(40) 1.391(9) yes
C(39) H(38) 0.95 no
C(40) C(41) 1.392(8) yes
C(40) H(39) 0.95 no
C(41) H(40) 0.95 no
C(42) C(43) 1.449(11) yes
C(42) C(44) 1.537(13) yes
C(42) C(45) 1.481(10) yes
C(43) H(41) 0.95 no
C(43) H(42) 0.95 no
C(43) H(43) 0.95 no
C(44) H(44) 0.95 no
C(44) H(45) 0.95 no
C(44) H(46) 0.95 no
C(45) H(47) 0.95 no
C(45) H(48) 0.95 no
C(45) H(49) 0.95 no
C(46) H(50) 0.95 no
C(46) H(51) 0.95 no
C(46) H(52) 0.95 no
C(47) H(53) 0.95 no
C(47) H(54) 0.95 no
C(47) H(55) 0.95 no
C(48) H(56) 0.95 no
C(48) H(57) 0.95 no
C(48) H(58) 0.95 no
C(49) H(59) 0.95 no
C(49) H(60) 0.95 no
C(49) H(61) 0.95 no
C(50) H(62) 0.95 no
C(50) H(63) 0.95 no
C(50) H(64) 0.95 no

loop_
_geom_contact_atom_site_label_1
_geom_contact_atom_site_label_2
_geom_contact_distance
_geom_contact_site_symmetry_2
_geom_contact_publ_flag
C(22) C(29) 3.483(8) 2_656 no
C(22) C(28) 3.508(8) 2_656 no

loop_
_geom_torsion_atom_site_label_1
_geom_torsion_atom_site_label_2
_geom_torsion_atom_site_label_3
_geom_torsion_atom_site_label_4
_geom_torsion
_geom_torsion_publ_flag
Pt(1) C(1) C(2) C(3) -5.0(8) no
Pt(1) C(1) C(2) C(17) 178.8(4) no
Pt(1) C(1) C(11) C(12) 95.5(5) no
Pt(1) C(1) C(11) C(16) -82.7(5) no
Pt(1) C(5) C(4) C(3) -3.1(11) no
Pt(1) C(6) C(7) C(8) -64.0(4) no
Pt(1) C(6) C(7) C(25) 122.0(6) no
Pt(1) C(6) C(10) C(9) 60.4(4) no
Pt(1) C(6) C(10) C(22) -127.3(5) no
Pt(1) C(7) C(6) C(10) 62.3(4) no
Pt(1) C(7) C(6) C(21) -124.4(5) no
Pt(1) C(7) C(8) C(9) -63.6(4) no
Pt(1) C(7) C(8) C(24) 118.9(5) no
Pt(1) C(8) C(7) C(6) 66.2(4) no
Pt(1) C(8) C(7) C(25) -120.1(6) no
Pt(1) C(8) C(9) C(10) -66.2(4) no
Pt(1) C(8) C(9) C(23) 119.6(6) no
Pt(1) C(9) C(8) C(7) 63.6(4) no
Pt(1) C(9) C(8) C(24) -119.0(6) no
Pt(1) C(9) C(10) C(6) -62.7(4) no
Pt(1) C(9) C(10) C(22) 124.7(5) no
Pt(1) C(10) C(6) C(7) -60.3(4) no
Pt(1) C(10) C(6) C(21) 126.6(6) no
Pt(1) C(10) C(9) C(8) 64.2(4) no
Pt(1) C(10) C(9) C(23) -121.3(5) no
Pt(2) C(26) C(27) C(28) -3.4(8) no
Pt(2) C(26) C(27) C(42) 174.8(4) no
Pt(2) C(26) C(36) C(37) 86.9(5) no
Pt(2) C(26) C(36) C(41) -91.4(5) no
Pt(2) C(30) C(29) C(28) -0.4(8) no
Pt(2) C(31) C(32) C(33) 62.6(5) no
Pt(2) C(31) C(32) C(47) -123.0(7) no
Pt(2) C(31) C(35) C(34) -64.1(6) no
Pt(2) C(31) C(35) C(50) 120.5(8) no
Pt(2) C(32) C(31) C(35) -62.7(4) no
Pt(2) C(32) C(31) C(46) 124.3(8) no
Pt(2) C(32) C(33) C(34) 65.1(5) no
Pt(2) C(32) C(33) C(48) -118.3(8) no
Pt(2) C(33) C(32) C(31) -64.7(4) no
Pt(2) C(33) C(32) C(47) 121.5(8) no
Pt(2) C(33) C(34) C(35) 65.7(6) no
Pt(2) C(33) C(34) C(49) -116.8(7) no
Pt(2) C(34) C(33) C(32) -66.3(5) no
Pt(2) C(34) C(33) C(48) 117.2(8) no
Pt(2) C(34) C(35) C(31) 65.6(5) no
Pt(2) C(34) C(35) C(50) -118.8(7) no
Pt(2) C(35) C(31) C(32) 63.8(4) no
Pt(2) C(35) C(31) C(46) -122.6(7) no
Pt(2) C(35) C(34) C(33) -65.0(6) no
Pt(2) C(35) C(34) C(49) 118.0(10) no
C(1) Pt(1) C(5) C(4) 1.3(6) no
C(1) Pt(1) C(6) C(7) -137.9(3) no
C(1) Pt(1) C(6) C(10) 104.2(3) no
C(1) Pt(1) C(6) C(21) -19.0(6) no
C(1) Pt(1) C(7) C(6) 61.8(4) no
C(1) Pt(1) C(7) C(8) 177.3(3) no
C(1) Pt(1) C(7) C(25) -59.7(6) no
C(1) Pt(1) C(8) C(7) -13.2(14) no
C(1) Pt(1) C(8) C(9) 103.4(13) no
C(1) Pt(1) C(8) C(24) -133.5(12) no
C(1) Pt(1) C(9) C(8) -165.6(4) no
C(1) Pt(1) C(9) C(10) -50.1(5) no
C(1) Pt(1) C(9) C(23) 71.0(7) no
C(1) Pt(1) C(10) C(6) -91.8(3) no
C(1) Pt(1) C(10) C(9) 150.5(3) no
C(1) Pt(1) C(10) C(22) 33.2(6) no
C(1) C(2) C(3) C(4) 3.2(9) no
C(1) C(2) C(17) C(18) 93.4(7) no
C(1) C(2) C(17) C(19) -30.6(8) no
C(1) C(2) C(17) C(20) -147.9(6) no
C(1) C(11) C(12) C(13) 178.7(5) no
C(1) C(11) C(16) C(15) -178.9(6) no
C(2) C(1) Pt(1) C(5) 2.7(5) no
C(2) C(1) Pt(1) C(6) 166.7(4) no
C(2) C(1) Pt(1) C(7) 132.5(4) no
C(2) C(1) Pt(1) C(8) 143.7(11) no
C(2) C(1) Pt(1) C(9) -124.6(5) no
C(2) C(1) Pt(1) C(10) -155.1(4) no
C(2) C(1) C(11) C(12) -81.4(7) no
C(2) C(1) C(11) C(16) 100.4(6) no
C(2) C(3) C(4) C(5) 0.9(11) no
C(3) C(2) C(1) C(11) 171.1(5) no
C(3) C(2) C(17) C(18) -82.9(7) no
C(3) C(2) C(17) C(19) 153.0(6) no
C(3) C(2) C(17) C(20) 35.7(7) no
C(4) C(3) C(2) C(17) 179.7(6) no
C(4) C(5) Pt(1) C(6) -143.8(6) no
C(4) C(5) Pt(1) C(7) -141.1(6) no
C(4) C(5) Pt(1) C(8) -173.3(6) no
C(4) C(5) Pt(1) C(9) 151.9(6) no
C(4) C(5) Pt(1) C(10) 143.0(5) no
C(5) Pt(1) C(1) C(11) -173.7(4) no
C(5) Pt(1) C(6) C(7) 4.0(6) no
C(5) Pt(1) C(6) C(10) -113.9(5) no
C(5) Pt(1) C(6) C(21) 122.9(6) no
C(5) Pt(1) C(7) C(6) -178.0(3) no
C(5) Pt(1) C(7) C(8) -62.5(4) no
C(5) Pt(1) C(7) C(25) 60.5(6) no
C(5) Pt(1) C(8) C(7) 127.4(3) no
C(5) Pt(1) C(8) C(9) -116.0(4) no
C(5) Pt(1) C(8) C(24) 7.1(6) no
C(5) Pt(1) C(9) C(8) 72.8(4) no
C(5) Pt(1) C(9) C(10) -171.8(3) no
C(5) Pt(1) C(9) C(23) -50.6(6) no
C(5) Pt(1) C(10) C(6) 131.8(4) no
C(5) Pt(1) C(10) C(9) 14.1(6) no
C(5) Pt(1) C(10) C(22) -103.2(6) no
C(6) Pt(1) C(1) C(11) -9.7(4) no
C(6) Pt(1) C(7) C(8) 115.5(4) no
C(6) Pt(1) C(7) C(25) -121.5(7) no
C(6) Pt(1) C(8) C(7) -37.9(3) no
C(6) Pt(1) C(8) C(9) 78.7(3) no
C(6) Pt(1) C(8) C(24) -158.2(6) no
C(6) Pt(1) C(9) C(8) -79.5(4) no
C(6) Pt(1) C(9) C(10) 36.0(3) no
C(6) Pt(1) C(9) C(23) 157.1(6) no
C(6) Pt(1) C(10) C(9) -117.7(4) no
C(6) Pt(1) C(10) C(22) 125.0(7) no
C(6) C(7) Pt(1) C(8) -115.5(4) no
C(6) C(7) Pt(1) C(9) -78.1(3) no
C(6) C(7) Pt(1) C(10) -35.9(3) no
C(6) C(7) C(8) C(9) 2.7(6) no
C(6) C(7) C(8) C(24) -174.8(5) no
C(6) C(10) Pt(1) C(7) 37.2(3) no
C(6) C(10) Pt(1) C(8) 79.6(3) no
C(6) C(10) Pt(1) C(9) 117.7(4) no
C(6) C(10) C(9) C(8) 1.5(6) no
C(6) C(10) C(9) C(23) 176.0(5) no
C(7) Pt(1) C(1) C(11) -43.9(4) no
C(7) Pt(1) C(6) C(10) -117.9(5) no
C(7) Pt(1) C(6) C(21) 118.9(7) no
C(7) Pt(1) C(8) C(9) 116.6(5) no
C(7) Pt(1) C(8) C(24) -120.3(7) no
C(7) Pt(1) C(9) C(8) -37.6(3) no
C(7) Pt(1) C(9) C(10) 77.8(3) no
C(7) Pt(1) C(9) C(23) -161.0(6) no
C(7) Pt(1) C(10) C(9) -80.5(3) no
C(7) Pt(1) C(10) C(22) 162.2(7) no
C(7) C(6) Pt(1) C(8) 38.3(3) no
C(7) C(6) Pt(1) C(9) 80.5(3) no
C(7) C(6) Pt(1) C(10) 117.9(5) no
C(7) C(6) C(10) C(9) 0.2(6) no
C(7) C(6) C(10) C(22) 172.4(5) no
C(7) C(8) Pt(1) C(9) -116.6(5) no
C(7) C(8) Pt(1) C(10) -78.5(3) no
C(7) C(8) C(9) C(10) -2.6(6) no
C(7) C(8) C(9) C(23) -176.8(5) no
C(8) Pt(1) C(1) C(11) -32.8(14) no
C(8) Pt(1) C(6) C(10) -79.6(3) no
C(8) Pt(1) C(6) C(21) 157.2(6) no
C(8) Pt(1) C(7) C(25) 123.0(6) no
C(8) Pt(1) C(9) C(10) 115.5(5) no
C(8) Pt(1) C(9) C(23) -123.4(7) no
C(8) Pt(1) C(10) C(9) -38.1(3) no
C(8) Pt(1) C(10) C(22) -155.4(6) no
C(8) C(7) Pt(1) C(9) 37.4(3) no
C(8) C(7) Pt(1) C(10) 79.5(3) no
C(8) C(7) C(6) C(10) -1.7(6) no
C(8) C(7) C(6) C(21) 171.5(5) no
C(8) C(9) Pt(1) C(10) -115.5(5) no
C(8) C(9) C(10) C(22) -171.1(5) no
C(9) Pt(1) C(1) C(11) 58.9(5) no
C(9) Pt(1) C(6) C(10) -37.4(3) no
C(9) Pt(1) C(6) C(21) -160.7(6) no
C(9) Pt(1) C(7) C(25) 160.4(6) no
C(9) Pt(1) C(8) C(24) 123.1(7) no
C(9) Pt(1) C(10) C(22) -117.3(7) no
C(9) C(8) Pt(1) C(10) 38.1(3) no
C(9) C(8) C(7) C(25) 176.4(6) no
C(9) C(10) C(6) C(21) -173.0(5) no
C(10) Pt(1) C(1) C(11) 28.5(4) no
C(10) Pt(1) C(6) C(21) -123.3(7) no
C(10) Pt(1) C(7) C(25) -157.4(6) no
C(10) Pt(1) C(8) C(24) 161.2(6) no
C(10) Pt(1) C(9) C(23) 121.2(7) no
C(10) C(6) C(7) C(25) -175.7(5) no
C(10) C(9) C(8) C(24) 174.9(5) no
C(11) C(1) C(2) C(17) -5.1(8) no
C(11) C(12) C(13) C(14) 1.0(10) no
C(11) C(16) C(15) C(14) -0.7(10) no
C(12) C(11) C(16) C(15) 2.8(9) no
C(12) C(13) C(14) C(15) 1.2(11) no
C(13) C(12) C(11) C(16) -3.0(9) no
C(13) C(14) C(15) C(16) -1.3(11) no
C(21) C(6) C(7) C(25) -2.4(9) no
C(21) C(6) C(10) C(22) -0.8(9) no
C(22) C(10) C(9) C(23) 3.4(8) no
C(23) C(9) C(8) C(24) 0.6(9) no
C(24) C(8) C(7) C(25) -1.1(9) no
C(26) Pt(2) C(30) C(29) -1.4(5) no
C(26) Pt(2) C(31) C(32) 99.8(5) no
C(26) Pt(2) C(31) C(35) -145.9(5) no
C(26) Pt(2) C(31) C(46) -27.6(17) no
C(26) Pt(2) C(32) C(31) -97.1(5) no
C(26) Pt(2) C(32) C(33) 147.0(6) no
C(26) Pt(2) C(32) C(47) 21.4(17) no
C(26) Pt(2) C(33) C(32) -53.5(7) no
C(26) Pt(2) C(33) C(34) -167.7(6) no
C(26) Pt(2) C(33) C(48) 67.7(19) no
C(26) Pt(2) C(34) C(33) 74.3(34) no
C(26) Pt(2) C(34) C(35) -42.1(35) no
C(26) Pt(2) C(34) C(49) -173.4(26) no
C(26) Pt(2) C(35) C(31) 53.2(6) no
C(26) Pt(2) C(35) C(34) 171.8(6) no
C(26) Pt(2) C(35) C(50) -70.0(18) no
C(26) C(27) C(28) C(29) 0.7(9) no
C(26) C(27) C(42) C(43) 51.5(9) no
C(26) C(27) C(42) C(44) -70.8(9) no
C(26) C(27) C(42) C(45) 177.4(10) no
C(26) C(36) C(37) C(38) 177.7(5) no
C(26) C(36) C(41) C(40) -177.1(6) no
C(27) C(26) Pt(2) C(30) 3.2(5) no
C(27) C(26) Pt(2) C(31) 163.9(5) no
C(27) C(26) Pt(2) C(32) -157.6(5) no
C(27) C(26) Pt(2) C(33) -126.3(5) no
C(27) C(26) Pt(2) C(34) 169.3(30) no
C(27) C(26) Pt(2) C(35) 133.8(5) no
C(27) C(26) C(36) C(37) -91.2(6) no
C(27) C(26) C(36) C(41) 90.4(6) no
C(27) C(28) C(29) C(30) 1.2(9) no
C(28) C(27) C(26) C(36) 174.4(5) no
C(28) C(27) C(42) C(43) -130.3(7) no
C(28) C(27) C(42) C(44) 107.5(8) no
C(28) C(27) C(42) C(45) -4.3(11) no
C(29) C(28) C(27) C(42) -177.6(5) no
C(29) C(30) Pt(2) C(31) -145.6(5) no
C(29) C(30) Pt(2) C(32) 144.0(5) no
C(29) C(30) Pt(2) C(33) 147.9(6) no
C(29) C(30) Pt(2) C(34) -179.5(6) no
C(29) C(30) Pt(2) C(35) -149.3(5) no
C(30) Pt(2) C(26) C(36) -174.7(4) no
C(30) Pt(2) C(31) C(32) -120.3(7) no
C(30) Pt(2) C(31) C(35) -6.0(8) no
C(30) Pt(2) C(31) C(46) 112.4(16) no
C(30) Pt(2) C(32) C(31) 121.9(7) no
C(30) Pt(2) C(32) C(33) 6.1(9) no
C(30) Pt(2) C(32) C(47) -119.5(15) no
C(30) Pt(2) C(33) C(32) -176.6(5) no
C(30) Pt(2) C(33) C(34) 69.2(7) no
C(30) Pt(2) C(33) C(48) -55.3(19) no
C(30) Pt(2) C(34) C(33) -119.7(7) no
C(30) Pt(2) C(34) C(35) 123.8(6) no
C(30) Pt(2) C(34) C(49) -7.4(18) no
C(30) Pt(2) C(35) C(31) 176.6(5) no
C(30) Pt(2) C(35) C(34) -64.8(7) no
C(30) Pt(2) C(35) C(50) 53.4(17) no
C(31) Pt(2) C(26) C(36) -14.0(5) no
C(31) Pt(2) C(32) C(33) -115.9(7) no
C(31) Pt(2) C(32) C(47) 118.5(18) no
C(31) Pt(2) C(33) C(32) 37.0(5) no
C(31) Pt(2) C(33) C(34) -77.3(6) no
C(31) Pt(2) C(33) C(48) 158.2(20) no
C(31) Pt(2) C(34) C(33) 80.1(6) no
C(31) Pt(2) C(34) C(35) -36.3(5) no
C(31) Pt(2) C(34) C(49) -167.6(20) no
C(31) Pt(2) C(35) C(34) 118.6(7) no
C(31) Pt(2) C(35) C(50) -123.2(19) no
C(31) C(32) Pt(2) C(33) 115.9(7) no
C(31) C(32) Pt(2) C(34) 77.9(6) no
C(31) C(32) Pt(2) C(35) 38.1(5) no
C(31) C(32) C(33) C(34) 0.4(8) no
C(31) C(32) C(33) C(48) 177.1(7) no
C(31) C(35) Pt(2) C(32) -38.2(5) no
C(31) C(35) Pt(2) C(33) -81.0(6) no
C(31) C(35) Pt(2) C(34) -118.6(7) no
C(31) C(35) C(34) C(33) 0.6(9) no
C(31) C(35) C(34) C(49) -176.3(8) no
C(32) Pt(2) C(26) C(36) 24.5(5) no
C(32) Pt(2) C(31) C(35) 114.3(7) no
C(32) Pt(2) C(31) C(46) -127.3(18) no
C(32) Pt(2) C(33) C(34) -114.2(7) no
C(32) Pt(2) C(33) C(48) 121.2(21) no
C(32) Pt(2) C(34) C(33) 38.8(5) no
C(32) Pt(2) C(34) C(35) -77.6(6) no
C(32) Pt(2) C(34) C(49) 151.1(20) no
C(32) Pt(2) C(35) C(34) 80.4(6) no
C(32) Pt(2) C(35) C(50) -161.4(19) no
C(32) C(31) Pt(2) C(33) -38.0(5) no
C(32) C(31) Pt(2) C(34) -79.4(6) no
C(32) C(31) Pt(2) C(35) -114.3(7) no
C(32) C(31) C(35) C(34) -0.3(8) no
C(32) C(31) C(35) C(50) -175.7(7) no
C(32) C(33) Pt(2) C(34) 114.2(7) no
C(32) C(33) Pt(2) C(35) 78.2(5) no
C(32) C(33) C(34) C(35) -0.6(9) no
C(32) C(33) C(34) C(49) 176.8(7) no
C(33) Pt(2) C(26) C(36) 55.8(6) no
C(33) Pt(2) C(31) C(35) 76.3(6) no
C(33) Pt(2) C(31) C(46) -165.3(18) no
C(33) Pt(2) C(32) C(47) -125.6(19) no
C(33) Pt(2) C(34) C(35) -116.5(8) no
C(33) Pt(2) C(34) C(49) 112.3(21) no
C(33) Pt(2) C(35) C(34) 37.6(6) no
C(33) Pt(2) C(35) C(50) 155.8(19) no
C(33) C(32) Pt(2) C(34) -37.9(5) no
C(33) C(32) Pt(2) C(35) -77.7(6) no
C(33) C(32) C(31) C(35) -0.1(7) no
C(33) C(32) C(31) C(46) -173.1(7) no
C(33) C(34) Pt(2) C(35) 116.5(8) no
C(33) C(34) C(35) C(50) 176.2(7) no
C(34) Pt(2) C(26) C(36) -8.6(31) no
C(34) Pt(2) C(31) C(35) 34.9(5) no
C(34) Pt(2) C(31) C(46) 153.3(18) no
C(34) Pt(2) C(32) C(47) -163.5(18) no
C(34) Pt(2) C(33) C(48) -124.6(22) no
C(34) Pt(2) C(35) C(50) 118.2(20) no
C(34) C(33) Pt(2) C(35) -36.0(5) no
C(34) C(33) C(32) C(47) -173.4(7) no
C(34) C(35) C(31) C(46) 173.3(7) no
C(35) Pt(2) C(26) C(36) -44.2(5) no
C(35) Pt(2) C(31) C(46) 118.4(18) no
C(35) Pt(2) C(32) C(47) 156.7(18) no
C(35) Pt(2) C(33) C(48) -160.5(20) no
C(35) Pt(2) C(34) C(49) -131.3(21) no
C(35) C(31) C(32) C(47) 174.3(7) no
C(35) C(34) C(33) C(48) -177.1(8) no
C(36) C(26) C(27) C(42) -7.4(8) no
C(36) C(37) C(38) C(39) 0.6(9) no
C(36) C(41) C(40) C(39) -2.1(11) no
C(37) C(36) C(41) C(40) 4.6(9) no
C(37) C(38) C(39) C(40) 2.1(10) no
C(38) C(37) C(36) C(41) -3.9(8) no
C(38) C(39) C(40) C(41) -1.4(11) no
C(46) C(31) C(32) C(47) 1.3(11) no
C(46) C(31) C(35) C(50) -2.2(12) no
C(47) C(32) C(33) C(48) 3.2(12) no
C(48) C(33) C(34) C(49) 0.4(12) no
C(49) C(34) C(35) C(50) -0.7(14) no
